data_7717016
loop_
_publ_author_name
'Krieft, Jonas'
'Koch, Hannah'
'Neumann, Beate'
'Stammler, Hans-Georg'
'Lamm, Jan-Hendrik'
'Mix, Andreas'
'Mitzel, Norbert W.'

_publ_section_title
;
 Adducts of Lewis acidic stibanes with phosphane chalcogenides.
;
_journal_issue 39
_journal_name_full 'Dalton transactions (Cambridge, England : 2003)'
_journal_page_first 16280
_journal_page_last 16286
_journal_paper_doi 10.1039/d4dt02268h
_journal_volume 53
_journal_year 2024
_chemical_formula_moiety 'C13 H11 F10 Sb'
_chemical_formula_sum 'C13 H11 F10 Sb'
_chemical_formula_weight 478.976
_space_group_crystal_system monoclinic
_space_group_IT_number 14
_space_group_name_Hall '-P 2yn'
_space_group_name_H-M_alt 'P 1 21/n 1'
_symmetry_Int_Tables_number 14
_atom_sites_solution_primary dual
_audit_creation_date 2024-06-13
_audit_creation_method
;
Olex2 1.5-ac6-015
(compiled 2023.12.04 svn.r209d9fb2 for Rigaku Oxford Diffraction, GUI svn.r6873)
;
_audit_update_record
;
2024-07-03 deposited with the CCDC.	2024-09-12 downloaded from the CCDC.
;
_cell_angle_alpha 90
_cell_angle_beta 94.686(1)
_cell_angle_gamma 90
_cell_formula_units_Z 4
_cell_length_a 8.8214(1)
_cell_length_b 15.6118(2)
_cell_length_c 11.6490(1)
_cell_measurement_reflns_used 77003
_cell_measurement_temperature 100.0(1)
_cell_measurement_theta_max 65.7680
_cell_measurement_theta_min 3.7000
_cell_volume 1598.91(3)
_computing_cell_refinement 'CrysAlisPro 1.171.43.104a (Rigaku OD, 2023)'
_computing_data_collection 'CrysAlisPro 1.171.43.104a (Rigaku OD, 2023)'
_computing_data_reduction 'CrysAlisPro 1.171.43.104a (Rigaku OD, 2023)'
_computing_molecular_graphics 'Olex2 1.5-ac6-015 (Dolomanov et al., 2009)'
_computing_publication_material 'Olex2 1.5-ac6-015 (Dolomanov et al., 2009)'
_computing_structure_refinement 'olex2.refine 1.5-ac6-015 (Bourhis et al., 2015)'
_computing_structure_solution 'SHELXT 2018/2 (Sheldrick, 2018)'
_diffrn_ambient_environment N~2~
_diffrn_ambient_temperature 100.0(1)
_diffrn_detector 'CCD plate'
_diffrn_detector_area_resol_mean 5.1773
_diffrn_detector_type Atlas
_diffrn_measured_fraction_theta_full 0.9969
_diffrn_measured_fraction_theta_max 0.9982
_diffrn_measurement_details
;
List of Runs (angles in degrees, time in seconds):

  # Type    Start    End  Width  t~exp~   \w     \q     \k     \f   Frames
#--------------------------------------------------------------------------
  1  \w    -78.00 -53.00   1.00    5.00    --  -42.43 139.00  99.00   25
  2  \w   -114.00 -77.00   1.00    5.00    --  -42.43-139.00  38.00   37
  3  \w   -100.00 -47.00   1.00    5.00    --  -42.43 131.00 -75.00   53
  4  \w     36.00  61.00   1.00    5.00    --   42.43-139.00  38.00   25
  5  \w     31.00  56.00   1.00    5.00    --   42.43-131.00-146.00   25
  6  \w     71.00 101.00   1.00    5.00    --   42.43 139.00  99.00   30
  7  \w     82.00 123.00   1.00   15.00    --   90.23-139.00  38.00   41
  8  \w     82.00 117.00   1.00   15.00    --   90.23-131.00-146.00   35
  9  \w    104.00 130.00   1.00   15.00    --   90.23 131.00 -75.00   26
 10  \w     99.00 125.00   1.00   15.00    --   90.23 139.00  99.00   26
 11  \w     14.00  78.00   1.00    5.00    --   42.43  57.00-150.00   64
 12  \w     12.00 115.00   1.00    5.00    --   42.43  69.00  92.89  103
 13  \w     14.00 115.00   1.00    5.00    --   42.43  57.00  60.00  101
 14  \w     15.00  54.00   1.00    5.00    --   42.43  57.00 -90.00   39
 15  \w     74.00 116.00   1.00    5.00    --   42.43  57.00 -90.00   42
 16  \w     12.00 115.00   1.00    5.00    --   42.43  70.00 -42.03  103
 17  \w     91.00 116.00   1.00    5.00    --   42.43  57.00-150.00   25
 18  \w     61.00  88.00   1.00   15.00    --   90.23  61.00  90.00   27
 19  \w    106.00 158.00   1.00   15.00    --   90.23  61.00 -90.00   52
 20  \w     61.00  87.00   1.00   15.00    --   90.23  61.00  30.00   26
 21  \w    108.00 157.00   1.00   15.00    --   90.23  61.00-180.00   49
 22  \w     61.00  87.00   1.00   15.00    --   90.23  61.00 150.00   26
 23  \w    105.00 154.00   1.00   15.00    --   90.23  61.00 150.00   49
 24  \w     61.00  95.00   1.00   15.00    --   90.23  61.00 -30.00   34
 25  \w     18.00 119.00   1.00   15.00    --   90.23 -61.00-180.00  101
 26  \w     21.00 106.00   1.00   15.00    --   90.23 -61.00   0.00   85
 27  \w     61.00  90.00   1.00   15.00    --   90.23  61.00 -90.00   29
 28  \w     61.00  86.00   1.00   15.00    --   90.23  61.00  60.00   25
 29  \w    105.00 157.00   1.00   15.00    --   90.23  61.00  60.00   52
 30  \w     61.00  94.00   1.00   15.00    --   90.23  61.00-120.00   33
 31  \w    108.00 158.00   1.00   15.00    --   90.23  61.00-120.00   50
 32  \w     61.00  87.00   1.00   15.00    --   90.23  61.00-180.00   26
 33  \w     19.00 112.00   1.00   15.00    --   90.23 -77.00 120.00   93
 34  \w     61.00 158.00   1.00   15.00    --   90.23  61.00   0.00   97
 35  \w     61.00  88.00   1.00   15.00    --   90.23  61.00 -60.00   27
 36  \w    111.00 157.00   1.00   15.00    --   90.23  61.00 -60.00   46
 37  \w     61.00  86.00   1.00   15.00    --   90.23  61.00 120.00   25
 38  \w    103.00 132.00   1.00   15.00    --   90.23  61.00 120.00   29
;
_diffrn_measurement_device 'four-circle diffractometer'
_diffrn_measurement_device_type 'SuperNova, Single source at offset/far, Atlas'
_diffrn_measurement_method '\w scans'
_diffrn_orient_matrix_type 'CrysAlisPro convention (1999,Acta A55,543-557)'
_diffrn_orient_matrix_UB_11 0.0550922000
_diffrn_orient_matrix_UB_12 -0.0160310000
_diffrn_orient_matrix_UB_13 -0.0355404000
_diffrn_orient_matrix_UB_21 -0.0191061000
_diffrn_orient_matrix_UB_22 -0.0425081000
_diffrn_orient_matrix_UB_23 0.0148064000
_diffrn_orient_matrix_UB_31 -0.0557546000
_diffrn_orient_matrix_UB_32 -0.0012697000
_diffrn_orient_matrix_UB_33 -0.0474093000
_diffrn_radiation_monochromator mirror
_diffrn_radiation_probe x-ray
_diffrn_radiation_type 'Mo K\a'
_diffrn_radiation_wavelength 0.71073
_diffrn_reflns_av_R_equivalents 0.0471
_diffrn_reflns_av_unetI/netI 0.0236
_diffrn_reflns_Laue_measured_fraction_full 0.9969
_diffrn_reflns_Laue_measured_fraction_max 0.9982
_diffrn_reflns_limit_h_max 22
_diffrn_reflns_limit_h_min -22
_diffrn_reflns_limit_k_max 40
_diffrn_reflns_limit_k_min -39
_diffrn_reflns_limit_l_max 29
_diffrn_reflns_limit_l_min -29
_diffrn_reflns_number 182602
_diffrn_reflns_point_group_measured_fraction_full 0.9969
_diffrn_reflns_point_group_measured_fraction_max 0.9982
_diffrn_reflns_theta_full 25.2417
_diffrn_reflns_theta_max 45.29
_diffrn_reflns_theta_min 3.29
_diffrn_source 'micro-focus sealed X-ray tube'
_diffrn_source_type 'SuperNova (Mo) X-ray Source'
_exptl_absorpt_coefficient_mu 1.824
_exptl_absorpt_correction_T_max 1.000
_exptl_absorpt_correction_T_min 0.207
_exptl_absorpt_correction_type gaussian
_exptl_absorpt_process_details
;
CrysAlisPro 1.171.43.104a (Rigaku Oxford Diffraction, 2023)
Numerical absorption correction based on gaussian integration over
a multifaceted crystal model
Empirical absorption correction using spherical harmonics,
implemented in SCALE3 ABSPACK scaling algorithm.
;
_exptl_crystal_colour 'clear colourless'
_exptl_crystal_colour_lustre clear
_exptl_crystal_colour_primary colourless
_exptl_crystal_density_diffrn 1.990
_exptl_crystal_description block
_exptl_crystal_F_000 918.559
_exptl_crystal_size_max 0.58
_exptl_crystal_size_mid 0.26
_exptl_crystal_size_min 0.24
_refine_diff_density_max 0.9973
_refine_diff_density_min -0.7736
_refine_diff_density_rms 0.1165
_refine_ls_d_res_high 0.5000
_refine_ls_d_res_low 6.1947
_refine_ls_extinction_coef 0.0013(2)
_refine_ls_extinction_expression Fc^*^=kFc[1+0.001xFc^2^\l^3^/sin(2\q)]^-1/4^
_refine_ls_goodness_of_fit_ref 1.0542
_refine_ls_hydrogen_treatment refall
_refine_ls_matrix_type full
_refine_ls_number_constraints 0
_refine_ls_number_parameters 262
_refine_ls_number_reflns 13368
_refine_ls_number_restraints 0
_refine_ls_restrained_S_all 1.0542
_refine_ls_R_factor_all 0.0250
_refine_ls_R_factor_gt 0.0223
_refine_ls_shift/su_max -0.0001
_refine_ls_shift/su_mean 0.0000
_refine_ls_structure_factor_coef Fsqd
_refine_ls_weighting_details 'w=1/[\s^2^(Fo^2^)+(0.0250P)^2^+0.6850P] where P=(Fo^2^+2Fc^2^)/3'
_refine_ls_weighting_scheme calc
_refine_ls_wR_factor_gt 0.0555
_refine_ls_wR_factor_ref 0.0572
_reflns_Friedel_coverage 0.0
_reflns_limit_h_max 13
_reflns_limit_h_min -17
_reflns_limit_k_max 31
_reflns_limit_k_min 0
_reflns_limit_l_max 23
_reflns_limit_l_min -12
_reflns_number_gt 12391
_reflns_number_total 13368
_reflns_threshold_expression I>=2u(I)
_cod_data_source_file d4dt02268h3.cif
_cod_data_source_block 2
_cod_depositor_comments 'Adding full bibliography for 7717007--7717016.cif.'
_cod_database_code 7717016
_chemical_oxdiff_formula C13H11F10Sb
_olex2_refinement_description
;
;
_olex2_submission_special_instructions 'No special instructions were received'
_oxdiff_exptl_absorpt_empirical_details
;
Empirical correction (ABSPACK) includes:
- Absorption correction using spherical harmonics
- Frame scaling
;
_oxdiff_exptl_absorpt_empirical_full_max 3.148
_oxdiff_exptl_absorpt_empirical_full_min 0.751

loop_
_space_group_symop_id
_space_group_symop_operation_xyz
1 x,y,z
2 -x+1/2,y+1/2,-z+1/2
3 -x,-y,-z
4 x-1/2,-y-1/2,z-1/2

loop_
_atom_site_label
_atom_site_type_symbol
_atom_site_fract_x
_atom_site_fract_y
_atom_site_fract_z
_atom_site_U_iso_or_equiv
_atom_site_adp_type
_atom_site_occupancy
_atom_site_refinement_flags_posn
Sb1 Sb 0.357864(5) 0.489588(3) 0.231270(4) 0.012457(14) Uani 1.000000 .
F1 F 0.15438(10) 0.33895(6) 0.14733(8) 0.03594(19) Uani 1.000000 .
F2 F 0.19627(13) 0.42965(6) 0.01100(8) 0.0423(2) Uani 1.000000 .
F3 F 0.45985(12) 0.29655(6) 0.15981(8) 0.0412(2) Uani 1.000000 .
F4 F 0.32951(11) 0.26948(5) -0.00086(7) 0.03399(17) Uani 1.000000 .
F5 F 0.48343(13) 0.37597(8) 0.01176(10) 0.0504(3) Uani 1.000000 .
F6 F 0.12269(9) 0.60394(5) 0.31773(6) 0.02529(12) Uani 1.000000 .
F7 F 0.01632(7) 0.52867(5) 0.17366(7) 0.02548(12) Uani 1.000000 .
F8 F 0.03644(10) 0.69358(5) 0.12409(8) 0.03268(16) Uani 1.000000 .
F9 F 0.27907(10) 0.69423(5) 0.16915(8) 0.03378(17) Uani 1.000000 .
F10 F 0.18496(11) 0.61791(5) 0.02621(7) 0.03149(15) Uani 1.000000 .
C1 C 0.33516(7) 0.41991(4) 0.38837(6) 0.01210(8) Uani 1.000000 .
C2 C 0.19914(8) 0.39715(5) 0.43630(6) 0.01344(9) Uani 1.000000 .
C3 C 0.20812(9) 0.35506(5) 0.54252(7) 0.01624(11) Uani 1.000000 .
C4 C 0.34614(10) 0.33331(5) 0.60158(7) 0.01724(11) Uani 1.000000 .
C5 C 0.47914(9) 0.35449(5) 0.55170(7) 0.01557(10) Uani 1.000000 .
C6 C 0.47677(8) 0.39755(4) 0.44643(6) 0.01261(9) Uani 1.000000 .
C7 C 0.04222(9) 0.41395(6) 0.38066(8) 0.01924(13) Uani 1.000000 .
C8 C 0.34975(14) 0.28663(10) 0.71452(11) 0.0306(2) Uani 1.000000 .
C9 C 0.62775(9) 0.41560(6) 0.39890(8) 0.01695(11) Uani 1.000000 .
C10 C 0.26051(11) 0.39072(6) 0.10681(8) 0.01908(12) Uani 1.000000 .
C11 C 0.38527(13) 0.33208(7) 0.06776(9) 0.02389(16) Uani 1.000000 .
C12 C 0.14550(10) 0.56941(5) 0.21280(8) 0.01763(11) Uani 1.000000 .
C13 C 0.16149(13) 0.64569(6) 0.13116(9) 0.02280(15) Uani 1.000000 .
H7a H 0.037(2) 0.4066(12) 0.2989(16) 0.024(4) Uiso 1.000000 .
H3 H 0.1156(19) 0.3428(11) 0.5772(15) 0.018(4) Uiso 1.000000 .
H9a H 0.639(2) 0.3863(12) 0.3296(16) 0.023(4) Uiso 1.000000 .
H9b H 0.646(2) 0.4760(14) 0.3831(18) 0.029(5) Uiso 1.000000 .
H5 H 0.583(2) 0.3355(12) 0.5869(15) 0.022(4) Uiso 1.000000 .
H9c H 0.707(2) 0.4013(12) 0.4533(16) 0.023(4) Uiso 1.000000 .
H7b H -0.028(2) 0.3732(14) 0.4093(17) 0.032(5) Uiso 1.000000 .
H7c H 0.012(3) 0.4715(15) 0.4019(19) 0.038(6) Uiso 1.000000 .
H8a H 0.425(3) 0.300(2) 0.758(2) 0.068(9) Uiso 1.000000 .
H8b H 0.263(3) 0.295(2) 0.750(2) 0.067(8) Uiso 1.000000 .
H8c H 0.350(4) 0.221(3) 0.705(3) 0.100(12) Uiso 1.000000 .

loop_
_atom_site_aniso_label
_atom_site_aniso_U_11
_atom_site_aniso_U_22
_atom_site_aniso_U_33
_atom_site_aniso_U_12
_atom_site_aniso_U_13
_atom_site_aniso_U_23
Sb1 0.01280(2) 0.01233(2) 0.01223(2) -0.000023(11) 0.000913(12) 0.000836(11)
F1 0.0313(3) 0.0351(4) 0.0433(4) -0.0161(3) 0.0148(3) -0.0198(3)
F2 0.0630(6) 0.0311(4) 0.0278(3) 0.0136(4) -0.0263(4) -0.0061(3)
F3 0.0502(5) 0.0345(4) 0.0363(4) 0.0237(4) -0.0123(4) -0.0109(3)
F4 0.0486(5) 0.0272(3) 0.0263(3) 0.0011(3) 0.0041(3) -0.0141(3)
F5 0.0557(6) 0.0499(6) 0.0510(6) -0.0170(5) 0.0376(5) -0.0187(5)
F6 0.0288(3) 0.0263(3) 0.0211(2) 0.0110(2) 0.0034(2) -0.0012(2)
F7 0.0177(2) 0.0253(3) 0.0320(3) -0.0005(2) -0.0070(2) 0.0068(2)
F8 0.0364(4) 0.0231(3) 0.0372(4) 0.0128(3) -0.0050(3) 0.0073(3)
F9 0.0374(4) 0.0192(3) 0.0429(4) -0.0063(3) -0.0082(3) 0.0076(3)
F10 0.0440(4) 0.0294(3) 0.0212(3) 0.0034(3) 0.0031(3) 0.0064(2)
C1 0.0107(2) 0.0125(2) 0.0132(2) -0.00002(16) 0.00110(16) 0.00040(16)
C2 0.0111(2) 0.0142(2) 0.0152(2) -0.00094(17) 0.00160(17) 0.00015(18)
C3 0.0151(2) 0.0176(3) 0.0162(3) -0.0022(2) 0.0030(2) 0.0022(2)
C4 0.0186(3) 0.0175(3) 0.0155(3) -0.0012(2) 0.0011(2) 0.0038(2)
C5 0.0147(2) 0.0152(2) 0.0165(3) 0.00097(19) -0.00067(19) 0.00234(19)
C6 0.0110(2) 0.0123(2) 0.0144(2) 0.00070(16) 0.00062(17) -0.00017(17)
C7 0.0109(2) 0.0253(3) 0.0215(3) -0.0004(2) 0.0012(2) 0.0029(3)
C8 0.0274(4) 0.0412(6) 0.0230(4) -0.0023(4) 0.0005(3) 0.0170(4)
C9 0.0111(2) 0.0198(3) 0.0201(3) 0.0011(2) 0.0022(2) 0.0007(2)
C10 0.0218(3) 0.0184(3) 0.0165(3) 0.0012(2) -0.0016(2) -0.0029(2)
C11 0.0298(4) 0.0228(4) 0.0197(3) 0.0016(3) 0.0057(3) -0.0063(3)
C12 0.0179(3) 0.0160(3) 0.0186(3) 0.0027(2) -0.0014(2) 0.0016(2)
C13 0.0272(4) 0.0164(3) 0.0240(4) 0.0027(3) -0.0028(3) 0.0041(3)

loop_
_atom_type_symbol
_atom_type_scat_dispersion_real
_atom_type_scat_dispersion_imag
_atom_type_scat_Cromer_Mann_a1
_atom_type_scat_Cromer_Mann_a2
_atom_type_scat_Cromer_Mann_a3
_atom_type_scat_Cromer_Mann_a4
_atom_type_scat_Cromer_Mann_b1
_atom_type_scat_Cromer_Mann_b2
_atom_type_scat_Cromer_Mann_b3
_atom_type_scat_Cromer_Mann_b4
_atom_type_scat_Cromer_Mann_c
_atom_type_scat_source
_atom_type_scat_dispersion_source
C 0.00313 0.00162 2.31000 1.02000 1.58860 0.86500 20.84390 10.20750 0.56870 51.65120 0.21560 'International Tables Volume C Table 6.1.1.4 (pp. 500-502)' 'Brennan, Cowan, Rev. Sci. Instrum., 1992, 63, 850'
F 0.01756 0.01033 3.53920 2.64120 1.51700 1.02430 10.28250 4.29440 0.26150 26.14760 0.27760 'International Tables Volume C Table 6.1.1.4 (pp. 500-502)' 'Brennan, Cowan, Rev. Sci. Instrum., 1992, 63, 850'
H 0.00000 0.00000 0.49300 0.32291 0.14019 0.04081 10.51090 26.12570 3.14236 57.79970 0.00304 'International Tables Volume C Table 6.1.1.4 (pp. 500-502)' 'Brennan, Cowan, Rev. Sci. Instrum., 1992, 63, 850'
Sb -0.55470 1.55289 19.64180 19.04550 5.03710 2.68270 5.30340 0.46070 27.90740 75.28250 4.59090 'International Tables Volume C Table 6.1.1.4 (pp. 500-502)' 'Brennan, Cowan, Rev. Sci. Instrum., 1992, 63, 850'

loop_
_exptl_crystal_face_index_h
_exptl_crystal_face_index_k
_exptl_crystal_face_index_l
_exptl_crystal_face_perp_dist
-8 -1 -12 0.2885
8 1 12 0.2885
2 -22 -2 0.1196
-2 22 2 0.1196
10 4 -11 0.1278
-10 -4 11 0.1278
8 -13 -9 0.1311
-8 13 9 0.1311
5 19 -6 0.1360
-5 -19 6 0.1360

loop_
_geom_angle_atom_site_label_1
_geom_angle_atom_site_label_2
_geom_angle_atom_site_label_3
_geom_angle
_geom_angle_site_symmetry_1
_geom_angle_site_symmetry_3
_geom_angle_publ_flag
C10 Sb1 C1 98.32(3) . . ?
C12 Sb1 C1 103.12(3) . . ?
C12 Sb1 C10 92.73(3) . . ?
C2 C1 Sb1 127.27(5) . . ?
C6 C1 Sb1 113.03(5) . . ?
C6 C1 C2 119.69(6) . . ?
C3 C2 C1 118.73(7) . . ?
C7 C2 C1 124.68(7) . . ?
C7 C2 C3 116.59(7) . . ?
C4 C3 C2 122.47(7) . . ?
H3 C3 C2 118.6(10) . . ?
H3 C3 C4 118.9(10) . . ?
C5 C4 C3 118.01(7) . . ?
C8 C4 C3 120.45(8) . . ?
C8 C4 C5 121.53(8) . . ?
C6 C5 C4 121.89(7) . . ?
H5 C5 C4 121.7(10) . . ?
H5 C5 C6 116.2(10) . . ?
C5 C6 C1 119.18(6) . . ?
C9 C6 C1 123.32(7) . . ?
C9 C6 C5 117.47(6) . . ?
H7a C7 C2 111.9(11) . . ?
H7b C7 C2 109.2(12) . . ?
H7b C7 H7a 106.7(16) . . ?
H7c C7 C2 108.1(13) . . ?
H7c C7 H7a 111.9(17) . . ?
H7c C7 H7b 109.0(18) . . ?
H8a C8 C4 112(2) . . ?
H8b C8 C4 111.5(18) . . ?
H8b C8 H8a 110(3) . . ?
H8c C8 C4 113(2) . . ?
H8c C8 H8a 108(3) . . ?
H8c C8 H8b 102(3) . . ?
H9a C9 C6 112.5(11) . . ?
H9b C9 C6 114.2(13) . . ?
H9b C9 H9a 106.2(17) . . ?
H9c C9 C6 109.9(12) . . ?
H9c C9 H9a 110.0(16) . . ?
H9c C9 H9b 103.7(17) . . ?
F1 C10 Sb1 115.22(6) . . ?
F2 C10 Sb1 109.68(6) . . ?
F2 C10 F1 107.53(9) . . ?
C11 C10 Sb1 110.97(6) . . ?
C11 C10 F1 106.38(8) . . ?
C11 C10 F2 106.65(8) . . ?
F4 C11 F3 108.15(10) . . ?
F5 C11 F3 108.28(12) . . ?
F5 C11 F4 108.06(9) . . ?
C10 C11 F3 109.26(8) . . ?
C10 C11 F4 112.24(9) . . ?
C10 C11 F5 110.73(10) . . ?
F6 C12 Sb1 108.42(5) . . ?
F7 C12 Sb1 116.42(6) . . ?
F7 C12 F6 107.82(8) . . ?
C13 C12 Sb1 111.78(6) . . ?
C13 C12 F6 105.99(8) . . ?
C13 C12 F7 105.86(7) . . ?
F9 C13 F8 108.69(9) . . ?
F10 C13 F8 108.50(9) . . ?
F10 C13 F9 108.41(10) . . ?
C12 C13 F8 110.88(9) . . ?
C12 C13 F9 110.11(8) . . ?
C12 C13 F10 110.19(8) . . ?

loop_
_geom_bond_atom_site_label_1
_geom_bond_atom_site_label_2
_geom_bond_distance
_geom_bond_site_symmetry_2
_geom_bond_publ_flag
Sb1 C1 2.1523(7) . ?
Sb1 C10 2.2402(8) . ?
Sb1 C12 2.2456(8) . ?
F1 C10 1.3508(12) . ?
F2 C10 1.3539(12) . ?
F3 C11 1.3323(14) . ?
F4 C11 1.3311(12) . ?
F5 C11 1.3180(15) . ?
F6 C12 1.3657(11) . ?
F7 C12 1.3513(11) . ?
F8 C13 1.3296(13) . ?
F9 C13 1.3308(13) . ?
F10 C13 1.3293(14) . ?
C1 C2 1.4097(9) . ?
C1 C6 1.4149(9) . ?
C2 C3 1.3975(11) . ?
C2 C7 1.5028(11) . ?
C3 C4 1.3907(12) . ?
C3 H3 0.960(17) . ?
C4 C5 1.3910(12) . ?
C4 C8 1.5021(13) . ?
C5 C6 1.3972(11) . ?
C5 H5 1.017(18) . ?
C6 C9 1.5100(10) . ?
C7 H7a 0.957(19) . ?
C7 H7b 0.97(2) . ?
C7 H7c 0.97(2) . ?
C8 H8a 0.83(3) . ?
C8 H8b 0.91(3) . ?
C8 H8c 1.03(4) . ?
C9 H9a 0.940(19) . ?
C9 H9b 0.98(2) . ?
C9 H9c 0.931(18) . ?
C10 C11 1.5290(14) . ?
C12 C13 1.5377(13) . ?

loop_
_geom_torsion_atom_site_label_1
_geom_torsion_atom_site_label_2
_geom_torsion_atom_site_label_3
_geom_torsion_atom_site_label_4
_geom_torsion
_geom_torsion_site_symmetry_1
_geom_torsion_site_symmetry_2
_geom_torsion_site_symmetry_3
_geom_torsion_site_symmetry_4
_geom_torsion_publ_flag
Sb1 C1 C2 C3 -177.02(6) . . . . ?
Sb1 C1 C2 C7 3.71(8) . . . . ?
Sb1 C1 C6 C5 177.96(5) . . . . ?
Sb1 C1 C6 C9 -3.85(6) . . . . ?
Sb1 C10 C11 F3 56.23(8) . . . . ?
Sb1 C10 C11 F4 176.19(7) . . . . ?
Sb1 C10 C11 F5 -62.95(8) . . . . ?
Sb1 C12 C13 F8 -178.11(7) . . . . ?
Sb1 C12 C13 F9 -57.79(7) . . . . ?
Sb1 C12 C13 F10 61.75(7) . . . . ?
F1 C10 C11 F3 -69.81(9) . . . . ?
F1 C10 C11 F4 50.16(9) . . . . ?
F1 C10 C11 F5 171.01(9) . . . . ?
F2 C10 C11 F3 175.63(10) . . . . ?
F2 C10 C11 F4 -64.40(9) . . . . ?
F2 C10 C11 F5 56.46(10) . . . . ?
F6 C12 C13 F8 -60.17(8) . . . . ?
F6 C12 C13 F9 60.15(8) . . . . ?
F6 C12 C13 F10 179.69(8) . . . . ?
F7 C12 C13 F8 54.18(9) . . . . ?
F7 C12 C13 F9 174.50(8) . . . . ?
F7 C12 C13 F10 -65.96(8) . . . . ?
C1 C2 C3 C4 -1.29(9) . . . . ?
C1 C6 C5 C4 -0.37(9) . . . . ?
C2 C3 C4 C5 -0.19(10) . . . . ?
C2 C3 C4 C8 -178.87(10) . . . . ?
C3 C4 C5 C6 1.04(10) . . . . ?
C4 C5 C6 C9 -178.67(8) . . . . ?

loop_
_exptl_oxdiff_crystal_face_indexfrac_h
_exptl_oxdiff_crystal_face_indexfrac_k
_exptl_oxdiff_crystal_face_indexfrac_l
_exptl_oxdiff_crystal_face_x
_exptl_oxdiff_crystal_face_y
_exptl_oxdiff_crystal_face_z
-7.8435 -0.6915 -11.8500 0.0001 0.0038 1.0000
7.8435 0.6915 11.8500 -0.0001 -0.0038 -1.0000
2.0941 -21.5982 -1.6948 0.5218 0.8530 -0.0090
-2.0941 21.5982 1.6948 -0.5218 -0.8530 0.0090
9.5157 4.1286 -11.1125 0.8530 -0.5218 -0.0089
-9.5157 -4.1286 11.1125 -0.8530 0.5218 0.0089
7.8942 -13.2903 -8.7394 0.9586 0.2847 -0.0089
-7.8942 13.2903 8.7394 -0.9586 -0.2847 0.0089
4.8871 18.8191 -6.0610 0.1830 -0.9831 -0.0090
-4.8871 -18.8191 6.0610 -0.1830 0.9831 0.0090
